data_1509363
loop_
_publ_author_name
'van de Belt, R.'
'Wiegers, G.A.'
'van der Lee, A.'

_publ_section_title
;
 Syntheses and structures of Ag Ln S2 (Ln= Sm-Yb) compounds
;
_journal_name_full 'Journal of Alloys Compd.'
_journal_page_first 57
_journal_page_last 70
_journal_paper_doi 10.1016/0925-8388(92)90247-7
_journal_volume 178
_journal_year 1992
_chemical_formula_sum 'Ag Gd S2'
_space_group_IT_number 4
_symmetry_space_group_name_Hall 'P 2yb'
_symmetry_space_group_name_H-M 'P 1 21 1'
_cell_angle_alpha 90
_cell_angle_beta 90.04
_cell_angle_gamma 90
_cell_formula_units_Z 8
_cell_length_a 7.718
_cell_length_b 7.718
_cell_length_c 12.166
_cell_volume 724.698
_citation_journal_id_ASTM JALCEU
_cod_data_source_file silver1-2_286.cif
_cod_data_source_block Ag1Gd1S2
_cod_original_cell_volume 724.6983
_cod_original_formula_sum 'Ag1 Gd1 S2'
_cod_database_code 1509363

loop_
_symmetry_equiv_pos_as_xyz
x,y,z
-x,y+1/2,-z

loop_
_atom_site_label
_atom_site_type_symbol
_atom_site_fract_x
_atom_site_fract_y
_atom_site_fract_z
_atom_site_occupancy
_atom_site_U_iso_or_equiv
Gd1 Gd+3 0.2528 0 -0.0013 1 0.0
Ag4 Ag+1 0.2521 -0.002 0.486 1 0.0
Gd4 Gd+3 0.2462 0.4999 0.49719 1 0.0
Gd2 Gd+3 0.0003 0.7514 0.2467 1 0.0
Ag1 Ag+1 0.496 0.751 0.221 1 0.0
S6 S-2 0.7787 0.0319 0.2782 1 0.0
S7 S-2 -0.0244 0.778 0.0187 1 0.0
S3 S-2 0.2733 0.025 -0.2304 1 0.0
S5 S-2 0.2295 0.479 0.2675 1 0.0
S2 S-2 0.5099 0.745 0.5181 1 0.0
S1 S-2 -0.017 0.271 0.5287 1 0.0
Gd3 Gd+3 0.5016 0.2474 0.25314 1 0.0
Ag3 Ag+1 0.248 0.503 -0.017 1 0.0
S8 S-2 0.5231 0.229 0.0279 1 0.0
S4 S-2 0.2749 -0.018 0.2253 1 0.0
Ag2 Ag+1 0 0.252 0.2947 1 0.0
